data_4336130
loop_
_publ_author_name
'Christopher J. Chuck'
'Matthew G. Davidson'
'Gerrit Gobius du Sart'
'Petya K. Ivanova-Mitseva'
'Gabriele I. Kociok-K\"ohn'
'Lois B. Manton'

_publ_section_title
;
 Synthesis and Structural Characterization of Group 4 Metal Alkoxide
 Complexes of N,N,N',N'-Tetrakis(2-hydroxyethyl)ethylenediamine and Their
 Use As Initiators in the Ring-Opening Polymerization (ROP) of rac-Lactide
 under Industrially Relevant Conditions
;
_journal_name_full 'Inorganic Chemistry'
_journal_page_first 10804
_journal_page_last 10811
_journal_paper_doi 10.1021/ic400667z
_journal_volume 52
_journal_year 2013
_chemical_formula_moiety 'C46 H104 N2 O16 Ti4'
_chemical_formula_sum 'C46 H104 N2 O16 Ti4'
_chemical_formula_weight 1132.91
_chemical_name_systematic
;
 ?
;
_space_group_IT_number 2
_symmetry_cell_setting triclinic
_symmetry_space_group_name_Hall '-P 1'
_symmetry_space_group_name_H-M 'P -1'
_atom_sites_solution_hydrogens geom
_atom_sites_solution_primary direct
_atom_sites_solution_secondary difmap
_audit_creation_method SHELXL-97
_cell_angle_alpha 87.910(2)
_cell_angle_beta 75.866(2)
_cell_angle_gamma 79.555(2)
_cell_formula_units_Z 1
_cell_length_a 9.7827(3)
_cell_length_b 10.9231(3)
_cell_length_c 15.2538(5)
_cell_measurement_reflns_used 24282
_cell_measurement_temperature 150(2)
_cell_measurement_theta_max 27.485
_cell_measurement_theta_min 2.910
_cell_volume 1554.39(8)
_computing_cell_refinement 'HKL Scalepack (Otwinski & Minor, 1997)'
_computing_data_collection 'Collect (Nonius BV, 1997-2000)'
_computing_data_reduction
;
 DENZO-SCALEPACK Z. Otwinowski and W. Minor, " 
 Processing of x-ray Diffraction Data Collected in Oscillation Mode ", 
 Methods in Enzymology, Volume 276: Macromolecular Crystallography, 
 part A, p.307-326, 1997,C.W. Carter, Jr. & R. M. Sweet, Eds., Academic Press.
;
_computing_molecular_graphics 'ORTEP3 for Windows - Farrugia, L. J. J. Appl. Crystallogr. 1997, 30, 565'
_computing_publication_material
;
 'WinGX publication routines, Farrugia, 
 L. J., J. Appl. Crystallogr., 1999, 32, 837-838
;
_computing_structure_refinement
;
 SHELXL97 -Program for Crystal Structure Analysis (Release 97-2). 
 Sheldrick, G.M., Institut f\"ur Anorganische Chemie der Universit\"at, 
 Tammanstrasse 4, D-3400 G\"ottingen, Germany, 1998 
;
_computing_structure_solution
; 
 SIR97- Altomare A., Burla M.C., Camalli M., Cascarano G.L., Giacovazzo C. , 
 Guagliardi A., Moliterni A.G.G., Polidori G.,Spagna R. 
 (1999) J. Appl. Cryst. 32, 115-119
;
_diffrn_ambient_temperature 150(2)
_diffrn_measured_fraction_theta_full 0.981
_diffrn_measured_fraction_theta_max 0.981
_diffrn_measurement_device_type 'Nonius Kappa CCD'
_diffrn_measurement_method '161 2.0 degree images with \w scans'
_diffrn_radiation_monochromator graphite
_diffrn_radiation_source 'fine-focus sealed tube'
_diffrn_radiation_type MoK\a
_diffrn_radiation_wavelength 0.71073
_diffrn_reflns_av_R_equivalents 0.0564
_diffrn_reflns_av_sigmaI/netI 0.0571
_diffrn_reflns_limit_h_max 12
_diffrn_reflns_limit_h_min -12
_diffrn_reflns_limit_k_max 14
_diffrn_reflns_limit_k_min -14
_diffrn_reflns_limit_l_max 19
_diffrn_reflns_limit_l_min -19
_diffrn_reflns_number 20206
_diffrn_reflns_theta_full 27.50
_diffrn_reflns_theta_max 27.50
_diffrn_reflns_theta_min 4.03
_diffrn_standards_decay_% 0
_diffrn_standards_number 0
_exptl_absorpt_coefficient_mu 0.553
_exptl_absorpt_correction_T_max 0.9468
_exptl_absorpt_correction_T_min 0.8174
_exptl_absorpt_correction_type multi-scan
_exptl_absorpt_process_details
;
 multi-scan from symmetry-related measurements 
 Sortav (Blessing 1995)
;
_exptl_crystal_colour colourless
_exptl_crystal_density_diffrn 1.210
_exptl_crystal_description plate
_exptl_crystal_F_000 610
_exptl_crystal_size_max 0.38
_exptl_crystal_size_mid 0.25
_exptl_crystal_size_min 0.10
_refine_diff_density_max 0.355
_refine_diff_density_min -0.411
_refine_diff_density_rms 0.056
_refine_ls_extinction_method none
_refine_ls_goodness_of_fit_ref 1.045
_refine_ls_hydrogen_treatment constr
_refine_ls_matrix_type full
_refine_ls_number_parameters 339
_refine_ls_number_reflns 6993
_refine_ls_number_restraints 0
_refine_ls_restrained_S_all 1.045
_refine_ls_R_factor_all 0.0656
_refine_ls_R_factor_gt 0.0446
_refine_ls_shift/su_max 0.000
_refine_ls_shift/su_mean 0.000
_refine_ls_structure_factor_coef Fsqd
_refine_ls_weighting_details 'calc w=1/[\s^2^(Fo^2^)+(0.0436P)^2^+0.7470P] where P=(Fo^2^+2Fc^2^)/3'
_refine_ls_weighting_scheme calc
_refine_ls_wR_factor_gt 0.1044
_refine_ls_wR_factor_ref 0.1161
_reflns_number_gt 5364
_reflns_number_total 6993
_reflns_threshold_expression >2sigma(I)
_cod_data_source_file ic400667z_si_002_2.cif
_cod_data_source_block 4
_cod_database_code 4336130

loop_
_symmetry_equiv_pos_as_xyz
'x, y, z'
'-x, -y, -z'

loop_
_atom_site_label
_atom_site_type_symbol
_atom_site_fract_x
_atom_site_fract_y
_atom_site_fract_z
_atom_site_U_iso_or_equiv
_atom_site_adp_type
_atom_site_occupancy
_atom_site_symmetry_multiplicity
_atom_site_calc_flag
_atom_site_refinement_flags
_atom_site_disorder_assembly
_atom_site_disorder_group
Ti1 Ti -0.11122(4) 0.31352(4) 0.29439(3) 0.02992(11) Uani 1 1 d . A .
Ti2 Ti 0.15316(4) 0.20093(3) 0.12459(3) 0.02430(10) Uani 1 1 d . A .
N N 0.01767(18) 0.32668(14) 0.03282(12) 0.0229(3) Uani 1 1 d . . .
C1 C 0.1063(3) 0.12742(18) -0.04733(16) 0.0314(5) Uani 1 1 d . . .
H1A H 0.0155 0.0987 -0.0459 0.038 Uiso 1 1 calc R . .
H1B H 0.1800 0.0877 -0.0999 0.038 Uiso 1 1 calc R . .
C2 C 0.0855(2) 0.26874(17) -0.05689(14) 0.0273(4) Uani 1 1 d . . .
H2A H 0.1793 0.2947 -0.0814 0.033 Uiso 1 1 calc R . .
H2B H 0.0240 0.2961 -0.0993 0.033 Uiso 1 1 calc R . .
C3 C -0.1522(2) 0.20242(19) 0.12730(15) 0.0285(4) Uani 1 1 d . . .
H3A H -0.2531 0.2087 0.1618 0.034 Uiso 1 1 calc R . .
H3B H -0.1248 0.1248 0.0908 0.034 Uiso 1 1 calc R . .
C4 C -0.1358(2) 0.31498(19) 0.06549(16) 0.0278(4) Uani 1 1 d . . .
H4A H -0.1762 0.3058 0.0131 0.033 Uiso 1 1 calc R . .
H4B H -0.1901 0.3915 0.0990 0.033 Uiso 1 1 calc R . .
C5 C 0.0347(2) 0.45924(16) 0.03338(14) 0.0244(4) Uani 1 1 d . . .
H5A H 0.1382 0.4630 0.0187 0.029 Uiso 1 1 calc R . .
H5B H -0.0079 0.4938 0.0951 0.029 Uiso 1 1 calc R . .
O7 O 0.14965(16) 0.09272(12) 0.03308(11) 0.0296(3) Uani 1 1 d . . .
O8 O -0.06146(15) 0.20031(13) 0.18785(10) 0.0274(3) Uani 1 1 d . . .
O1 O -0.0382(2) 0.2765(2) 0.39187(12) 0.0508(5) Uani 1 1 d . . .
C11 C -0.0837(4) 0.2469(3) 0.48417(19) 0.0546(7) Uani 1 1 d . . .
H11 H -0.1548 0.1901 0.4898 0.065 Uiso 1 1 calc R . .
C12 C -0.1563(7) 0.3623(5) 0.5384(3) 0.1154(19) Uani 1 1 d . . .
H12A H -0.0866 0.4167 0.5373 0.173 Uiso 1 1 calc R . .
H12B H -0.1962 0.3396 0.6009 0.173 Uiso 1 1 calc R . .
H12C H -0.2337 0.4060 0.5123 0.173 Uiso 1 1 calc R . .
C13 C 0.0456(6) 0.1767(6) 0.5137(3) 0.120(2) Uani 1 1 d . . .
H13A H 0.0928 0.1075 0.4716 0.180 Uiso 1 1 calc R . .
H13B H 0.0149 0.1440 0.5747 0.180 Uiso 1 1 calc R . .
H13C H 0.1129 0.2330 0.5139 0.180 Uiso 1 1 calc R . .
O2 O -0.27729(18) 0.25790(16) 0.33620(12) 0.0412(4) Uani 1 1 d . . .
C21 C -0.3740(3) 0.1733(3) 0.3533(2) 0.0462(6) Uani 1 1 d . . .
H21 H -0.4313 0.1860 0.3066 0.055 Uiso 1 1 calc R . .
C22 C -0.2923(4) 0.0417(3) 0.3447(3) 0.0736(10) Uani 1 1 d . . .
H22A H -0.2241 0.0301 0.2855 0.110 Uiso 1 1 calc R . .
H22B H -0.3595 -0.0164 0.3504 0.110 Uiso 1 1 calc R . .
H22C H -0.2403 0.0257 0.3924 0.110 Uiso 1 1 calc R . .
C23 C -0.4759(4) 0.2011(4) 0.4453(2) 0.0703(10) Uani 1 1 d . . .
H23A H -0.4223 0.1848 0.4923 0.105 Uiso 1 1 calc R . .
H23B H -0.5486 0.1478 0.4548 0.105 Uiso 1 1 calc R . .
H23C H -0.5226 0.2887 0.4483 0.105 Uiso 1 1 calc R . .
O3 O -0.18272(18) 0.47688(15) 0.28390(13) 0.0425(4) Uani 1 1 d . . .
C31 C -0.3120(15) 0.5552(11) 0.3219(11) 0.052(2) Uani 0.736(10) 1 d P A 1
H31 H -0.3555 0.5266 0.3838 0.063 Uiso 0.736(10) 1 calc PR A 1
C32 C -0.4134(6) 0.5595(6) 0.2613(7) 0.086(2) Uani 0.736(10) 1 d P A 1
H32A H -0.4454 0.4793 0.2632 0.129 Uiso 0.736(10) 1 calc PR A 1
H32B H -0.3642 0.5764 0.1992 0.129 Uiso 0.736(10) 1 calc PR A 1
H32C H -0.4965 0.6256 0.2821 0.129 Uiso 0.736(10) 1 calc PR A 1
C33 C -0.2860(7) 0.6890(7) 0.3253(6) 0.0738(17) Uani 0.736(10) 1 d P A 1
H33A H -0.2287 0.6945 0.3690 0.111 Uiso 0.736(10) 1 calc PR A 1
H33B H -0.3781 0.7456 0.3437 0.111 Uiso 0.736(10) 1 calc PR A 1
H33C H -0.2345 0.7124 0.2653 0.111 Uiso 0.736(10) 1 calc PR A 1
C31A C -0.302(5) 0.575(4) 0.335(4) 0.052(2) Uani 0.264(10) 1 d P A 2
H31A H -0.3035 0.5449 0.3980 0.063 Uiso 0.264(10) 1 calc PR A 2
C32A C -0.4404(18) 0.5507(18) 0.3286(19) 0.086(2) Uani 0.264(10) 1 d P A 2
H32D H -0.4378 0.4606 0.3277 0.129 Uiso 0.264(10) 1 calc PR A 2
H32E H -0.4624 0.5872 0.2729 0.129 Uiso 0.264(10) 1 calc PR A 2
H32F H -0.5144 0.5879 0.3809 0.129 Uiso 0.264(10) 1 calc PR A 2
C33A C -0.236(2) 0.683(2) 0.337(2) 0.0738(17) Uani 0.264(10) 1 d P A 2
H33D H -0.1429 0.6573 0.3513 0.111 Uiso 0.264(10) 1 calc PR A 2
H33E H -0.2981 0.7423 0.3823 0.111 Uiso 0.264(10) 1 calc PR A 2
H33F H -0.2222 0.7223 0.2770 0.111 Uiso 0.264(10) 1 calc PR A 2
O4 O 0.08590(16) 0.33878(13) 0.22041(10) 0.0273(3) Uani 1 1 d . . .
C41 C 0.1645(3) 0.4104(2) 0.26184(17) 0.0341(5) Uani 1 1 d . A .
H41 H 0.0983 0.4483 0.3188 0.041 Uiso 1 1 calc R . .
C42 C 0.2097(3) 0.5154(2) 0.20079(19) 0.0417(6) Uani 1 1 d . . .
H42A H 0.2690 0.4812 0.1425 0.062 Uiso 1 1 calc R A .
H42B H 0.2649 0.5616 0.2290 0.062 Uiso 1 1 calc R . .
H42C H 0.1245 0.5716 0.1912 0.062 Uiso 1 1 calc R . .
C43 C 0.2900(3) 0.3268(3) 0.2874(2) 0.0451(6) Uani 1 1 d . . .
H43A H 0.2559 0.2588 0.3252 0.068 Uiso 1 1 calc R A .
H43B H 0.3357 0.3753 0.3210 0.068 Uiso 1 1 calc R . .
H43C H 0.3597 0.2921 0.2324 0.068 Uiso 1 1 calc R . .
O5 O 0.22309(17) 0.08059(14) 0.19301(11) 0.0340(4) Uani 1 1 d . . .
C51 C 0.1905(4) -0.0144(3) 0.2573(2) 0.0394(8) Uani 0.775(6) 1 d P A 1
H51 H 0.1150 0.0239 0.3105 0.047 Uiso 0.775(6) 1 calc PR A 1
C52 C 0.1324(10) -0.1125(7) 0.2151(4) 0.0511(14) Uani 0.775(6) 1 d P A 1
H52A H 0.0462 -0.0731 0.1959 0.077 Uiso 0.775(6) 1 calc PR A 1
H52B H 0.1084 -0.1769 0.2597 0.077 Uiso 0.775(6) 1 calc PR A 1
H52C H 0.2053 -0.1504 0.1625 0.077 Uiso 0.775(6) 1 calc PR A 1
C53 C 0.3216(7) -0.0694(7) 0.2884(6) 0.0771(19) Uani 0.775(6) 1 d P A 1
H53A H 0.3945 -0.1118 0.2375 0.116 Uiso 0.775(6) 1 calc PR A 1
H53B H 0.2975 -0.1294 0.3365 0.116 Uiso 0.775(6) 1 calc PR A 1
H53C H 0.3590 -0.0031 0.3115 0.116 Uiso 0.775(6) 1 calc PR A 1
C51A C 0.2584(14) -0.0453(10) 0.2072(9) 0.0394(8) Uani 0.225(6) 1 d P A 2
H51A H 0.3103 -0.0854 0.1476 0.047 Uiso 0.225(6) 1 calc PR A 2
C52A C 0.123(4) -0.095(3) 0.2389(19) 0.0511(14) Uani 0.225(6) 1 d P A 2
H52D H 0.0722 -0.0878 0.1906 0.077 Uiso 0.225(6) 1 calc PR A 2
H52E H 0.0631 -0.0481 0.2921 0.077 Uiso 0.225(6) 1 calc PR A 2
H52F H 0.1459 -0.1832 0.2547 0.077 Uiso 0.225(6) 1 calc PR A 2
C53A C 0.368(3) -0.059(3) 0.269(3) 0.0771(19) Uani 0.225(6) 1 d P A 2
H53D H 0.4533 -0.0261 0.2378 0.116 Uiso 0.225(6) 1 calc PR A 2
H53E H 0.3957 -0.1476 0.2824 0.116 Uiso 0.225(6) 1 calc PR A 2
H53F H 0.3230 -0.0132 0.3258 0.116 Uiso 0.225(6) 1 calc PR A 2
O6 O 0.30775(15) 0.26918(13) 0.06596(11) 0.0293(3) Uani 1 1 d . . .
C61 C 0.4401(2) 0.2221(2) 0.00440(18) 0.0376(5) Uani 1 1 d . A .
H61 H 0.4207 0.1749 -0.0448 0.045 Uiso 1 1 calc R . .
C62 C 0.5368(3) 0.1352(3) 0.0523(2) 0.0506(7) Uani 1 1 d . . .
H62A H 0.5594 0.1814 0.0992 0.076 Uiso 1 1 calc R A .
H62B H 0.6256 0.1004 0.0085 0.076 Uiso 1 1 calc R . .
H62C H 0.4880 0.0676 0.0801 0.076 Uiso 1 1 calc R . .
C63 C 0.5084(3) 0.3310(3) -0.0367(3) 0.0687(10) Uani 1 1 d . . .
H63A H 0.4433 0.3854 -0.0670 0.103 Uiso 1 1 calc R A .
H63B H 0.5985 0.3002 -0.0807 0.103 Uiso 1 1 calc R . .
H63C H 0.5279 0.3780 0.0111 0.103 Uiso 1 1 calc R . .

loop_
_atom_site_aniso_label
_atom_site_aniso_U_11
_atom_site_aniso_U_22
_atom_site_aniso_U_33
_atom_site_aniso_U_23
_atom_site_aniso_U_13
_atom_site_aniso_U_12
Ti1 0.0313(2) 0.0298(2) 0.0283(2) 0.00283(15) -0.00658(16) -0.00591(16)
Ti2 0.02475(19) 0.01827(17) 0.0306(2) 0.00484(14) -0.00889(15) -0.00363(13)
N 0.0266(9) 0.0162(7) 0.0274(9) 0.0017(6) -0.0092(7) -0.0045(6)
C1 0.0441(13) 0.0188(9) 0.0325(12) -0.0004(8) -0.0112(10) -0.0057(9)
C2 0.0382(12) 0.0194(9) 0.0249(10) 0.0022(7) -0.0091(9) -0.0055(8)
C3 0.0287(11) 0.0283(10) 0.0328(12) 0.0043(8) -0.0120(9) -0.0108(8)
C4 0.0279(10) 0.0238(9) 0.0348(12) 0.0028(8) -0.0129(9) -0.0054(8)
C5 0.0315(10) 0.0149(8) 0.0296(11) 0.0024(7) -0.0130(9) -0.0044(7)
O7 0.0360(8) 0.0177(6) 0.0353(8) 0.0038(6) -0.0109(7) -0.0026(6)
O8 0.0284(7) 0.0249(7) 0.0309(8) 0.0039(6) -0.0109(6) -0.0058(6)
O1 0.0531(11) 0.0727(13) 0.0288(9) 0.0119(9) -0.0107(8) -0.0180(10)
C11 0.0664(19) 0.0707(19) 0.0320(14) 0.0120(13) -0.0132(13) -0.0263(16)
C12 0.185(6) 0.094(3) 0.047(2) -0.008(2) 0.017(3) -0.035(3)
C13 0.099(3) 0.199(6) 0.054(2) 0.047(3) -0.029(2) -0.004(4)
O2 0.0364(9) 0.0414(9) 0.0431(10) 0.0016(8) 0.0001(8) -0.0134(7)
C21 0.0364(13) 0.0518(15) 0.0518(16) 0.0124(12) -0.0087(12) -0.0167(12)
C22 0.076(2) 0.0452(16) 0.098(3) 0.0185(18) -0.013(2) -0.0221(16)
C23 0.0474(17) 0.105(3) 0.056(2) 0.0194(19) -0.0013(15) -0.0277(18)
O3 0.0376(9) 0.0289(8) 0.0556(11) -0.0026(8) -0.0029(8) -0.0025(7)
C31 0.050(3) 0.031(4) 0.062(5) -0.005(3) 0.006(3) 0.004(3)
C32 0.044(3) 0.078(3) 0.130(7) -0.008(4) -0.022(4) 0.007(2)
C33 0.058(4) 0.049(2) 0.112(4) -0.034(2) -0.023(4) 0.006(3)
C31A 0.050(3) 0.031(4) 0.062(5) -0.005(3) 0.006(3) 0.004(3)
C32A 0.044(3) 0.078(3) 0.130(7) -0.008(4) -0.022(4) 0.007(2)
C33A 0.058(4) 0.049(2) 0.112(4) -0.034(2) -0.023(4) 0.006(3)
O4 0.0296(8) 0.0252(7) 0.0307(8) 0.0006(6) -0.0110(6) -0.0092(6)
C41 0.0384(12) 0.0315(11) 0.0380(13) -0.0010(9) -0.0165(10) -0.0110(9)
C42 0.0517(15) 0.0334(12) 0.0490(15) 0.0028(10) -0.0218(12) -0.0184(11)
C43 0.0467(15) 0.0462(14) 0.0520(16) 0.0057(12) -0.0283(13) -0.0119(12)
O5 0.0372(9) 0.0244(7) 0.0421(9) 0.0104(6) -0.0154(7) -0.0036(6)
C51 0.054(2) 0.0299(14) 0.0344(19) 0.0102(13) -0.0131(15) -0.0070(14)
C52 0.079(3) 0.033(3) 0.046(4) 0.007(2) -0.017(3) -0.020(2)
C53 0.071(5) 0.068(3) 0.115(5) 0.063(3) -0.058(5) -0.032(3)
C51A 0.054(2) 0.0299(14) 0.0344(19) 0.0102(13) -0.0131(15) -0.0070(14)
C52A 0.079(3) 0.033(3) 0.046(4) 0.007(2) -0.017(3) -0.020(2)
C53A 0.071(5) 0.068(3) 0.115(5) 0.063(3) -0.058(5) -0.032(3)
O6 0.0241(7) 0.0249(7) 0.0381(9) 0.0031(6) -0.0055(6) -0.0052(6)
C61 0.0273(11) 0.0328(11) 0.0481(15) -0.0004(10) -0.0005(10) -0.0054(9)
C62 0.0300(13) 0.0456(14) 0.075(2) -0.0034(14) -0.0150(13) 0.0005(11)
C63 0.0441(16) 0.0417(15) 0.099(3) 0.0109(16) 0.0220(17) -0.0089(13)

loop_
_atom_type_symbol
_atom_type_description
_atom_type_scat_dispersion_real
_atom_type_scat_dispersion_imag
_atom_type_scat_source
C C 0.0033 0.0016 'International Tables Vol C Tables 4.2.6.8 and 6.1.1.4'
H H 0.0000 0.0000 'International Tables Vol C Tables 4.2.6.8 and 6.1.1.4'
N N 0.0061 0.0033 'International Tables Vol C Tables 4.2.6.8 and 6.1.1.4'
O O 0.0106 0.0060 'International Tables Vol C Tables 4.2.6.8 and 6.1.1.4'
Ti Ti 0.2776 0.4457 'International Tables Vol C Tables 4.2.6.8 and 6.1.1.4'

loop_
_geom_angle_atom_site_label_1
_geom_angle_atom_site_label_2
_geom_angle_atom_site_label_3
_geom_angle
_geom_angle_site_symmetry_1
_geom_angle_site_symmetry_3
O2 Ti1 O1 97.93(9) . .
O2 Ti1 O3 98.80(8) . .
O1 Ti1 O3 114.57(9) . .
O2 Ti1 O8 90.61(7) . .
O1 Ti1 O8 122.29(8) . .
O3 Ti1 O8 120.24(8) . .
O2 Ti1 O4 163.97(7) . .
O1 Ti1 O4 89.72(8) . .
O3 Ti1 O4 90.69(7) . .
O8 Ti1 O4 73.42(6) . .
O2 Ti1 Ti2 127.30(6) . .
O1 Ti1 Ti2 103.68(7) . .
O3 Ti1 Ti2 114.05(6) . .
O8 Ti1 Ti2 37.58(4) . .
O4 Ti1 Ti2 36.72(4) . .
O5 Ti2 O6 104.85(7) . .
O5 Ti2 O7 94.87(7) . .
O6 Ti2 O7 98.75(7) . .
O5 Ti2 O4 97.81(7) . .
O6 Ti2 O4 92.79(6) . .
O7 Ti2 O4 160.07(6) . .
O5 Ti2 O8 95.24(7) . .
O6 Ti2 O8 156.09(6) . .
O7 Ti2 O8 92.21(6) . .
O4 Ti2 O8 71.42(6) . .
O5 Ti2 N 165.30(6) . .
O6 Ti2 N 87.92(6) . .
O7 Ti2 N 75.69(6) . .
O4 Ti2 N 88.63(6) . .
O8 Ti2 N 74.22(6) . .
O5 Ti2 Ti1 92.13(6) . .
O6 Ti2 Ti1 129.07(5) . .
O7 Ti2 Ti1 127.70(5) . .
O4 Ti2 Ti1 36.76(4) . .
O8 Ti2 Ti1 35.50(4) . .
N Ti2 Ti1 85.12(4) . .
C2 N C5 111.05(16) . .
C2 N C4 113.12(16) . .
C5 N C4 110.78(15) . .
C2 N Ti2 100.84(11) . .
C5 N Ti2 111.72(11) . .
C4 N Ti2 108.97(12) . .
O7 C1 C2 109.62(16) . .
O7 C1 H1A 109.7 . .
C2 C1 H1A 109.7 . .
O7 C1 H1B 109.7 . .
C2 C1 H1B 109.7 . .
H1A C1 H1B 108.2 . .
N C2 C1 108.97(17) . .
N C2 H2A 109.9 . .
C1 C2 H2A 109.9 . .
N C2 H2B 109.9 . .
C1 C2 H2B 109.9 . .
H2A C2 H2B 108.3 . .
O8 C3 C4 108.33(16) . .
O8 C3 H3A 110.0 . .
C4 C3 H3A 110.0 . .
O8 C3 H3B 110.0 . .
C4 C3 H3B 110.0 . .
H3A C3 H3B 108.4 . .
N C4 C3 110.94(16) . .
N C4 H4A 109.5 . .
C3 C4 H4A 109.5 . .
N C4 H4B 109.5 . .
C3 C4 H4B 109.5 . .
H4A C4 H4B 108.0 . .
N C5 C5 113.79(19) . 2_565
N C5 H5A 108.8 . .
C5 C5 H5A 108.8 2_565 .
N C5 H5B 108.8 . .
C5 C5 H5B 108.8 2_565 .
H5A C5 H5B 107.7 . .
C1 O7 Ti2 126.09(12) . .
C3 O8 Ti1 122.55(13) . .
C3 O8 Ti2 114.42(13) . .
Ti1 O8 Ti2 106.92(6) . .
C11 O1 Ti1 139.60(19) . .
O1 C11 C12 110.3(3) . .
O1 C11 C13 107.6(3) . .
C12 C11 C13 114.2(4) . .
O1 C11 H11 108.2 . .
C12 C11 H11 108.2 . .
C13 C11 H11 108.2 . .
C11 C12 H12A 109.5 . .
C11 C12 H12B 109.5 . .
H12A C12 H12B 109.5 . .
C11 C12 H12C 109.5 . .
H12A C12 H12C 109.5 . .
H12B C12 H12C 109.5 . .
C11 C13 H13A 109.5 . .
C11 C13 H13B 109.5 . .
H13A C13 H13B 109.5 . .
C11 C13 H13C 109.5 . .
H13A C13 H13C 109.5 . .
H13B C13 H13C 109.5 . .
C21 O2 Ti1 158.34(17) . .
O2 C21 C22 109.9(2) . .
O2 C21 C23 109.4(3) . .
C22 C21 C23 112.8(3) . .
O2 C21 H21 108.2 . .
C22 C21 H21 108.2 . .
C23 C21 H21 108.2 . .
C21 C22 H22A 109.5 . .
C21 C22 H22B 109.5 . .
H22A C22 H22B 109.5 . .
C21 C22 H22C 109.5 . .
H22A C22 H22C 109.5 . .
H22B C22 H22C 109.5 . .
C21 C23 H23A 109.5 . .
C21 C23 H23B 109.5 . .
H23A C23 H23B 109.5 . .
C21 C23 H23C 109.5 . .
H23A C23 H23C 109.5 . .
H23B C23 H23C 109.5 . .
C31 O3 Ti1 134.8(6) . .
C31A O3 Ti1 138(2) . .
O3 C31 C32 109.7(7) . .
O3 C31 C33 109.5(9) . .
C32 C31 C33 105.4(10) . .
O3 C31 H31 110.7 . .
C32 C31 H31 110.7 . .
C33 C31 H31 110.7 . .
C31 C32 H32A 109.5 . .
C31 C32 H32B 109.5 . .
H32A C32 H32B 109.5 . .
C31 C32 H32C 109.5 . .
H32A C32 H32C 109.5 . .
H32B C32 H32C 109.5 . .
C31 C33 H33A 109.5 . .
C31 C33 H33B 109.5 . .
H33A C33 H33B 109.5 . .
C31 C33 H33C 109.5 . .
H33A C33 H33C 109.5 . .
H33B C33 H33C 109.5 . .
C33A C31A C32A 137(3) . .
C33A C31A O3 105(3) . .
C32A C31A O3 111(2) . .
C33A C31A H31A 99.0 . .
C32A C31A H31A 99.0 . .
O3 C31A H31A 99.0 . .
C31A C32A H32D 109.5 . .
C31A C32A H32E 109.5 . .
H32D C32A H32E 109.5 . .
C31A C32A H32F 109.5 . .
H32D C32A H32F 109.5 . .
H32E C32A H32F 109.5 . .
C31A C33A H33D 109.5 . .
C31A C33A H33E 109.5 . .
H33D C33A H33E 109.5 . .
C31A C33A H33F 109.5 . .
H33D C33A H33F 109.5 . .
H33E C33A H33F 109.5 . .
C41 O4 Ti2 131.60(14) . .
C41 O4 Ti1 117.33(14) . .
Ti2 O4 Ti1 106.53(6) . .
O4 C41 C42 110.47(18) . .
O4 C41 C43 110.72(18) . .
C42 C41 C43 112.5(2) . .
O4 C41 H41 107.7 . .
C42 C41 H41 107.7 . .
C43 C41 H41 107.7 . .
C41 C42 H42A 109.5 . .
C41 C42 H42B 109.5 . .
H42A C42 H42B 109.5 . .
C41 C42 H42C 109.5 . .
H42A C42 H42C 109.5 . .
H42B C42 H42C 109.5 . .
C41 C43 H43A 109.5 . .
C41 C43 H43B 109.5 . .
H43A C43 H43B 109.5 . .
C41 C43 H43C 109.5 . .
H43A C43 H43C 109.5 . .
H43B C43 H43C 109.5 . .
C51A O5 Ti2 147.4(5) . .
C51 O5 Ti2 145.81(18) . .
O5 C51 C53 109.3(3) . .
O5 C51 C52 109.6(4) . .
C53 C51 C52 111.9(5) . .
O5 C51 H51 108.7 . .
C53 C51 H51 108.7 . .
C52 C51 H51 108.7 . .
O5 C51A C52A 108.1(16) . .
O5 C51A C53A 105.9(13) . .
C52A C51A C53A 119.2(17) . .
O5 C51A H51A 107.7 . .
C52A C51A H51A 107.7 . .
C53A C51A H51A 107.7 . .
C51A C52A H52D 109.5 . .
C51A C52A H52E 109.5 . .
H52D C52A H52E 109.5 . .
C51A C52A H52F 109.5 . .
H52D C52A H52F 109.5 . .
H52E C52A H52F 109.5 . .
C51A C53A H53D 109.5 . .
C51A C53A H53E 109.5 . .
H53D C53A H53E 109.5 . .
C51A C53A H53F 109.5 . .
H53D C53A H53F 109.5 . .
H53E C53A H53F 109.5 . .
C61 O6 Ti2 134.15(13) . .
O6 C61 C63 108.4(2) . .
O6 C61 C62 110.4(2) . .
C63 C61 C62 111.5(2) . .
O6 C61 H61 108.8 . .
C63 C61 H61 108.8 . .
C62 C61 H61 108.8 . .
C61 C62 H62A 109.5 . .
C61 C62 H62B 109.5 . .
H62A C62 H62B 109.5 . .
C61 C62 H62C 109.5 . .
H62A C62 H62C 109.5 . .
H62B C62 H62C 109.5 . .
C61 C63 H63A 109.5 . .
C61 C63 H63B 109.5 . .
H63A C63 H63B 109.5 . .
C61 C63 H63C 109.5 . .
H63A C63 H63C 109.5 . .
H63B C63 H63C 109.5 . .

loop_
_geom_bond_atom_site_label_1
_geom_bond_atom_site_label_2
_geom_bond_distance
_geom_bond_site_symmetry_2
Ti1 O2 1.7997(17) .
Ti1 O1 1.8043(18) .
Ti1 O3 1.8112(17) .
Ti1 O8 1.9872(15) .
Ti1 O4 2.0434(15) .
Ti1 Ti2 3.2737(6) .
Ti2 O5 1.7910(15) .
Ti2 O6 1.8282(15) .
Ti2 O7 1.8722(15) .
Ti2 O4 2.0416(15) .
Ti2 O8 2.0868(15) .
Ti2 N 2.3894(16) .
N C2 1.477(3) .
N C5 1.488(2) .
N C4 1.489(3) .
C1 O7 1.410(3) .
C1 C2 1.526(3) .
C1 H1A 0.9900 .
C1 H1B 0.9900 .
C2 H2A 0.9900 .
C2 H2B 0.9900 .
C3 O8 1.426(2) .
C3 C4 1.529(3) .
C3 H3A 0.9900 .
C3 H3B 0.9900 .
C4 H4A 0.9900 .
C4 H4B 0.9900 .
C5 C5 1.531(4) 2_565
C5 H5A 0.9900 .
C5 H5B 0.9900 .
O1 C11 1.413(3) .
C11 C12 1.497(5) .
C11 C13 1.515(5) .
C11 H11 1.0000 .
C12 H12A 0.9800 .
C12 H12B 0.9800 .
C12 H12C 0.9800 .
C13 H13A 0.9800 .
C13 H13B 0.9800 .
C13 H13C 0.9800 .
O2 C21 1.412(3) .
C21 C22 1.507(4) .
C21 C23 1.514(5) .
C21 H21 1.0000 .
C22 H22A 0.9800 .
C22 H22B 0.9800 .
C22 H22C 0.9800 .
C23 H23A 0.9800 .
C23 H23B 0.9800 .
C23 H23C 0.9800 .
O3 C31 1.398(13) .
O3 C31A 1.51(4) .
C31 C32 1.506(15) .
C31 C33 1.532(12) .
C31 H31 1.0000 .
C32 H32A 0.9800 .
C32 H32B 0.9800 .
C32 H32C 0.9800 .
C33 H33A 0.9800 .
C33 H33B 0.9800 .
C33 H33C 0.9800 .
C31A C33A 1.45(4) .
C31A C32A 1.45(5) .
C31A H31A 1.0000 .
C32A H32D 0.9800 .
C32A H32E 0.9800 .
C32A H32F 0.9800 .
C33A H33D 0.9800 .
C33A H33E 0.9800 .
C33A H33F 0.9800 .
O4 C41 1.447(2) .
C41 C42 1.511(3) .
C41 C43 1.515(3) .
C41 H41 1.0000 .
C42 H42A 0.9800 .
C42 H42B 0.9800 .
C42 H42C 0.9800 .
C43 H43A 0.9800 .
C43 H43B 0.9800 .
C43 H43C 0.9800 .
O5 C51A 1.379(11) .
O5 C51 1.426(3) .
C51 C53 1.493(7) .
C51 C52 1.529(7) .
C51 H51 1.0000 .
C52 H52A 0.9800 .
C52 H52B 0.9800 .
C52 H52C 0.9800 .
C53 H53A 0.9800 .
C53 H53B 0.9800 .
C53 H53C 0.9800 .
C51A C52A 1.49(4) .
C51A C53A 1.58(3) .
C51A H51A 1.0000 .
C52A H52D 0.9800 .
C52A H52E 0.9800 .
C52A H52F 0.9800 .
C53A H53D 0.9800 .
C53A H53E 0.9800 .
C53A H53F 0.9800 .
O6 C61 1.422(3) .
C61 C63 1.511(4) .
C61 C62 1.513(4) .
C61 H61 1.0000 .
C62 H62A 0.9800 .
C62 H62B 0.9800 .
C62 H62C 0.9800 .
C63 H63A 0.9800 .
C63 H63B 0.9800 .
C63 H63C 0.9800 .
